data_7702706
loop_
_publ_author_name
'Croxtall, Ben'
'Fawcett, John'
'Hope, Eric G.'
'Stuart, Alison M.'

_publ_section_title
;
 Synthesis and coordination chemistry of ortho-perfluoroalkyl-derivatised
 triarylphosphines
;
_journal_issue 4
_journal_name_full 'Journal of the Chemical Society, Dalton Transactions'
_journal_page_first 491
_journal_paper_doi 10.1039/b107390g
_journal_year 2002
_chemical_formula_moiety 'C48 H28 Cl2 F26 P2 Pt'
_chemical_formula_sum 'C48 H28 Cl2 F26 P2 Pt'
_chemical_formula_weight 1426.63
_space_group_IT_number 2
_space_group_name_Hall '-P 1'
_space_group_name_H-M_alt 'P -1'
_symmetry_cell_setting triclinic
_symmetry_space_group_name_H-M 'P -1'
_atom_sites_solution_hydrogens geom
_atom_sites_solution_primary direct
_atom_sites_solution_secondary difmap
_audit_creation_method SHELXL-97
_cell_angle_alpha 78.74(1)
_cell_angle_beta 77.80(1)
_cell_angle_gamma 88.85(1)
_cell_formula_units_Z 4
_cell_length_a 12.280(2)
_cell_length_b 18.509(2)
_cell_length_c 23.735(4)
_cell_measurement_reflns_used 40
_cell_measurement_temperature 190(2)
_cell_measurement_theta_max 12.49
_cell_measurement_theta_min 5.37
_cell_volume 5170.1(14)
_computing_cell_refinement 'XSCANS (Fait, 1991)'
_computing_data_collection 'XSCANS (Fait, 1991)'
_computing_data_reduction 'XSCANS (Fait, 1991)'
_computing_molecular_graphics 'SHELXL-97 (Sheldrick, 1997)'
_computing_publication_material 'SHELXL-97 (Sheldrick, 1997)'
_computing_structure_refinement 'SHELXL-97 (Sheldrick, 1997)'
_computing_structure_solution 'SHELXS-97 (Sheldrick, 1990)'
_diffrn_ambient_temperature 190(2)
_diffrn_measured_fraction_theta_full 0.995
_diffrn_measured_fraction_theta_max 0.995
_diffrn_measurement_device_type 'Bruker p4'
_diffrn_measurement_method 'omega scan'
_diffrn_radiation_monochromator graphite
_diffrn_radiation_source 'fine-focus sealed tube'
_diffrn_radiation_type MoK\a
_diffrn_radiation_wavelength 0.71073
_diffrn_reflns_av_R_equivalents 0.0196
_diffrn_reflns_av_sigmaI/netI 0.0810
_diffrn_reflns_limit_h_max 15
_diffrn_reflns_limit_h_min 0
_diffrn_reflns_limit_k_max 22
_diffrn_reflns_limit_k_min -22
_diffrn_reflns_limit_l_max 29
_diffrn_reflns_limit_l_min -28
_diffrn_reflns_number 20707
_diffrn_reflns_theta_full 26.00
_diffrn_reflns_theta_max 26.00
_diffrn_reflns_theta_min 1.79
_diffrn_standards_decay_% <1
_diffrn_standards_interval_count 100
_diffrn_standards_number 3
_exptl_absorpt_coefficient_mu 3.008
_exptl_absorpt_correction_T_max 0.618
_exptl_absorpt_correction_T_min 0.459
_exptl_absorpt_correction_type psi-scan
_exptl_absorpt_process_details
;
based on 104 psi scan data (XEMP; SHELXL-97) R~int~ 0.0453 before correction 
and 0.0223 after correction.
;
_exptl_crystal_colour yellow
_exptl_crystal_density_diffrn 1.833
_exptl_crystal_density_method 'not measured'
_exptl_crystal_description plate
_exptl_crystal_F_000 2768
_exptl_crystal_size_max 0.34
_exptl_crystal_size_mid 0.32
_exptl_crystal_size_min 0.14
_refine_diff_density_max 0.857
_refine_diff_density_min -0.806
_refine_diff_density_rms 0.123
_refine_ls_extinction_method none
_refine_ls_goodness_of_fit_ref 0.996
_refine_ls_hydrogen_treatment constr
_refine_ls_matrix_type full
_refine_ls_number_parameters 1279
_refine_ls_number_reflns 20219
_refine_ls_number_restraints 0
_refine_ls_restrained_S_all 0.996
_refine_ls_R_factor_all 0.0897
_refine_ls_R_factor_gt 0.0476
_refine_ls_shift/su_max 0.003
_refine_ls_shift/su_mean 0.000
_refine_ls_structure_factor_coef Fsqd
_refine_ls_weighting_details 'calc w=1/[\s^2^(Fo^2^)+(0.0382P)^2^+0.2371P] where P=(Fo^2^+2Fc^2^)/3'
_refine_ls_weighting_scheme calc
_refine_ls_wR_factor_gt 0.0817
_refine_ls_wR_factor_ref 0.0940
_reflns_number_gt 13740
_reflns_number_total 20219
_reflns_threshold_expression >2sigma(I)
_cod_data_source_file b107390g.txt
_cod_data_source_block 2
_cod_depositor_comments
;
The following automatic conversions were performed:

data item '_symmetry_cell_setting' value 'Triclinic' was changed to
'triclinic' in accordance with the
/home/saulius/struct/COD-crude-data/automatic-downloads/DataCite-retrospective/RSC/depositions/lib/dictionaries/cif_core.dic
dictionary named 'cif_core.dic' version 2.4.2 last updated on
2011-04-26.

Automatic conversion script
Id: cif_fix_values 6909 2019-04-08 15:41:33Z antanas 
;
_cod_original_cell_volume 5170.1(13)
_cod_original_sg_symbol_H-M P(-)1
_cod_database_code 7702706

loop_
_symmetry_equiv_pos_as_xyz
'x, y, z'
'-x, -y, -z'

loop_
_atom_site_label
_atom_site_type_symbol
_atom_site_fract_x
_atom_site_fract_y
_atom_site_fract_z
_atom_site_U_iso_or_equiv
_atom_site_adp_type
_atom_site_occupancy
_atom_site_symmetry_multiplicity
_atom_site_calc_flag
_atom_site_refinement_flags
Pt1 Pt 0.236717(19) 0.631257(12) 0.362160(10) 0.02313(7) Uani 1 1 d .
Cl1 Cl 0.23524(12) 0.75852(8) 0.34262(7) 0.0318(4) Uani 1 1 d .
Cl2 Cl 0.22709(13) 0.50617(9) 0.39803(9) 0.0484(5) Uani 1 1 d .
P1 P 0.04940(13) 0.63208(8) 0.35890(7) 0.0238(4) Uani 1 1 d .
P2 P 0.42605(13) 0.63607(8) 0.36109(7) 0.0249(4) Uani 1 1 d .
C1 C -0.0225(3) 0.54174(16) 0.36002(17) 0.0275(14) Uani 1 1 d G
C2 C 0.0077(3) 0.4983(2) 0.31781(14) 0.0294(15) Uani 1 1 d G
C3 C -0.0486(3) 0.43194(19) 0.32381(16) 0.0380(17) Uani 1 1 d G
H3A H -0.0284 0.4029 0.2956 0.046 Uiso 1 1 calc R
C4 C -0.1351(3) 0.40897(17) 0.37201(19) 0.0459(19) Uani 1 1 d G
H4A H -0.1728 0.3646 0.3760 0.055 Uiso 1 1 calc R
C5 C -0.1653(3) 0.4524(2) 0.41422(16) 0.0398(17) Uani 1 1 d G
H5A H -0.2231 0.4370 0.4465 0.048 Uiso 1 1 calc R
C6 C -0.1090(3) 0.5188(2) 0.40822(15) 0.0320(15) Uani 1 1 d G
H6A H -0.1292 0.5478 0.4365 0.038 Uiso 1 1 calc R
C7 C 0.0939(5) 0.5178(3) 0.2605(3) 0.0300(15) Uani 1 1 d .
C8 C 0.0445(5) 0.5408(3) 0.2049(3) 0.0350(16) Uani 1 1 d .
C9 C 0.1259(5) 0.5727(4) 0.1465(3) 0.0374(16) Uani 1 1 d .
C10 C 0.0784(6) 0.5785(4) 0.0902(3) 0.0427(18) Uani 1 1 d .
C11 C 0.1417(7) 0.6323(5) 0.0356(3) 0.055(2) Uani 1 1 d .
C12 C 0.1134(9) 0.6245(7) -0.0225(4) 0.083(3) Uani 1 1 d .
C13 C 0.5002(3) 0.72518(16) 0.31878(17) 0.0271(14) Uani 1 1 d G
C14 C 0.4998(3) 0.7559(2) 0.26050(16) 0.0299(15) Uani 1 1 d G
C15 C 0.5511(4) 0.8241(2) 0.23503(14) 0.0417(18) Uani 1 1 d G
H15A H 0.5508 0.8447 0.1960 0.050 Uiso 1 1 calc R
C16 C 0.6027(3) 0.86176(17) 0.26784(19) 0.0475(19) Uani 1 1 d G
H16A H 0.6370 0.9074 0.2508 0.057 Uiso 1 1 calc R
C17 C 0.6031(3) 0.8311(2) 0.32613(18) 0.0436(18) Uani 1 1 d G
H17A H 0.6377 0.8563 0.3481 0.052 Uiso 1 1 calc R
C18 C 0.5518(3) 0.7628(2) 0.35160(14) 0.0327(15) Uani 1 1 d G
H18A H 0.5521 0.7423 0.3906 0.039 Uiso 1 1 calc R
C19 C 0.4568(5) 0.7187(3) 0.2177(3) 0.0338(16) Uani 1 1 d .
C20 C 0.5512(6) 0.6969(4) 0.1690(3) 0.0446(18) Uani 1 1 d .
C21 C 0.5189(7) 0.6484(5) 0.1301(3) 0.056(2) Uani 1 1 d .
C22 C 0.6074(7) 0.6436(5) 0.0735(4) 0.069(3) Uani 1 1 d .
C23 C 0.5925(9) 0.5873(8) 0.0398(5) 0.102(4) Uani 1 1 d .
C24 C 0.6704(10) 0.5960(8) -0.0232(5) 0.093(4) Uani 1 1 d .
C25 C 0.0055(3) 0.69276(19) 0.29768(15) 0.0282(14) Uani 1 1 d G
C26 C -0.1075(3) 0.6965(2) 0.29718(18) 0.0432(18) Uani 1 1 d G
H26A H -0.1588 0.6681 0.3274 0.052 Uiso 1 1 calc R
C27 C -0.1436(3) 0.7426(3) 0.2514(2) 0.052(2) Uani 1 1 d G
H27A H -0.2192 0.7451 0.2511 0.063 Uiso 1 1 calc R
C28 C -0.0668(4) 0.7851(2) 0.20618(18) 0.056(2) Uani 1 1 d G
H28A H -0.0910 0.8159 0.1756 0.067 Uiso 1 1 calc R
C29 C 0.0462(4) 0.7813(2) 0.20669(15) 0.050(2) Uani 1 1 d G
H29A H 0.0976 0.8097 0.1764 0.060 Uiso 1 1 calc R
C30 C 0.0823(3) 0.7352(2) 0.25244(18) 0.0348(16) Uani 1 1 d G
H30A H 0.1579 0.7327 0.2528 0.042 Uiso 1 1 calc R
C31 C -0.0263(3) 0.6601(2) 0.42625(14) 0.0279(14) Uani 1 1 d G
C32 C -0.1101(4) 0.7118(2) 0.42728(17) 0.0460(19) Uani 1 1 d G
H32A H -0.1252 0.7379 0.3922 0.055 Uiso 1 1 calc R
C33 C -0.1712(3) 0.7245(2) 0.4807(2) 0.071(3) Uani 1 1 d G
H33A H -0.2272 0.7591 0.4814 0.085 Uiso 1 1 calc R
C34 C -0.1485(4) 0.6855(3) 0.53307(16) 0.064(2) Uani 1 1 d G
H34A H -0.1894 0.6940 0.5688 0.077 Uiso 1 1 calc R
C35 C -0.0648(4) 0.6338(2) 0.53205(14) 0.0437(18) Uani 1 1 d G
H35A H -0.0496 0.6077 0.5671 0.052 Uiso 1 1 calc R
C36 C -0.0037(3) 0.62113(19) 0.47864(18) 0.0319(15) Uani 1 1 d G
H36A H 0.0524 0.5866 0.4780 0.038 Uiso 1 1 calc R
C37 C 0.5211(3) 0.5683(2) 0.33132(18) 0.0279(14) Uani 1 1 d G
C38 C 0.4847(2) 0.5052(2) 0.31656(19) 0.0422(18) Uani 1 1 d G
H38A H 0.4088 0.4949 0.3227 0.051 Uiso 1 1 calc R
C39 C 0.5618(4) 0.45746(19) 0.2927(2) 0.051(2) Uani 1 1 d G
H39A H 0.5374 0.4153 0.2828 0.061 Uiso 1 1 calc R
C40 C 0.6752(3) 0.4728(2) 0.2836(2) 0.0466(19) Uani 1 1 d G
H40A H 0.7267 0.4409 0.2676 0.056 Uiso 1 1 calc R
C41 C 0.7116(2) 0.5359(2) 0.2983(2) 0.0472(19) Uani 1 1 d G
H41A H 0.7875 0.5461 0.2922 0.057 Uiso 1 1 calc R
C42 C 0.6345(3) 0.58361(18) 0.3222(2) 0.0409(18) Uani 1 1 d G
H42A H 0.6589 0.6258 0.3321 0.049 Uiso 1 1 calc R
C43 C 0.4444(3) 0.6328(2) 0.43652(14) 0.0268(14) Uani 1 1 d G
C44 C 0.3773(3) 0.6787(2) 0.46842(17) 0.0370(16) Uani 1 1 d G
H44A H 0.3221 0.7055 0.4528 0.044 Uiso 1 1 calc R
C45 C 0.3928(3) 0.6846(2) 0.52371(17) 0.0431(18) Uani 1 1 d G
H45A H 0.3479 0.7153 0.5450 0.052 Uiso 1 1 calc R
C46 C 0.4753(4) 0.6445(3) 0.54711(14) 0.050(2) Uani 1 1 d G
H46A H 0.4857 0.6484 0.5841 0.060 Uiso 1 1 calc R
C47 C 0.5424(3) 0.5986(2) 0.51522(19) 0.053(2) Uani 1 1 d G
H47A H 0.5976 0.5718 0.5309 0.063 Uiso 1 1 calc R
C48 C 0.5269(3) 0.5928(2) 0.45992(18) 0.0438(18) Uani 1 1 d G
H48A H 0.5717 0.5621 0.4386 0.053 Uiso 1 1 calc R
F7B F 0.1646(3) 0.57338(19) 0.26054(15) 0.0370(9) Uani 1 1 d .
F7A F 0.1588(3) 0.45820(19) 0.25242(17) 0.0473(10) Uani 1 1 d .
F8B F -0.0338(3) 0.59104(19) 0.21506(15) 0.0413(9) Uani 1 1 d .
F8A F -0.0078(3) 0.48117(19) 0.19632(16) 0.0480(10) Uani 1 1 d .
F9B F 0.1587(3) 0.6407(2) 0.14892(16) 0.0550(11) Uani 1 1 d .
F9A F 0.2170(3) 0.5310(2) 0.14072(17) 0.0580(12) Uani 1 1 d .
F10B F -0.0279(3) 0.5988(3) 0.10125(18) 0.0654(13) Uani 1 1 d .
F10A F 0.0797(4) 0.5105(2) 0.07726(18) 0.0661(13) Uani 1 1 d .
F11B F 0.1167(4) 0.7011(3) 0.0435(2) 0.0854(16) Uani 1 1 d .
F11A F 0.2508(4) 0.6232(3) 0.03157(19) 0.0766(14) Uani 1 1 d .
F12A F 0.1546(6) 0.5627(4) -0.0386(2) 0.119(2) Uani 1 1 d .
F12B F 0.0063(5) 0.6240(3) -0.0201(2) 0.105(2) Uani 1 1 d .
F12C F 0.1590(5) 0.6790(4) -0.0644(2) 0.119(2) Uani 1 1 d .
F19B F 0.3975(3) 0.6551(2) 0.24410(15) 0.0420(9) Uani 1 1 d .
F19A F 0.3885(3) 0.7644(2) 0.19002(15) 0.0483(11) Uani 1 1 d .
F20B F 0.6294(3) 0.6626(3) 0.19520(19) 0.0697(14) Uani 1 1 d .
F20A F 0.5973(4) 0.7596(3) 0.13333(19) 0.0781(15) Uani 1 1 d .
F21B F 0.4984(5) 0.5796(3) 0.1612(2) 0.0946(18) Uani 1 1 d .
F21A F 0.4244(4) 0.6719(3) 0.1142(2) 0.0953(19) Uani 1 1 d .
F22A F 0.6079(5) 0.7103(3) 0.0351(2) 0.111(2) Uani 1 1 d .
F22B F 0.7085(4) 0.6375(3) 0.0863(2) 0.0910(17) Uani 1 1 d .
F23A F 0.4878(5) 0.5890(5) 0.0333(4) 0.179(4) Uani 1 1 d .
F23B F 0.6116(7) 0.5224(4) 0.0714(3) 0.152(3) Uani 1 1 d .
F24A F 0.6413(8) 0.6499(5) -0.0584(3) 0.204(5) Uani 1 1 d .
F24B F 0.7696(5) 0.6009(4) -0.0212(3) 0.118(2) Uani 1 1 d .
F24C F 0.6565(6) 0.5349(5) -0.0424(4) 0.180(4) Uani 1 1 d .
Pt2 Pt 0.660847(19) 1.133415(12) 0.328219(10) 0.02315(7) Uani 1 1 d .
Cl3 Cl 0.65800(13) 1.25797(8) 0.33146(7) 0.0361(4) Uani 1 1 d .
Cl4 Cl 0.66208(13) 1.00798(8) 0.33457(8) 0.0385(4) Uani 1 1 d .
P3 P 0.47164(13) 1.13777(8) 0.32888(7) 0.0268(4) Uani 1 1 d .
P4 P 0.84636(14) 1.13341(8) 0.33308(7) 0.0263(4) Uani 1 1 d .
C49 C 0.4337(3) 1.22793(16) 0.28654(16) 0.0278(14) Uani 1 1 d G
C50 C 0.4784(3) 1.2564(2) 0.22765(16) 0.0311(15) Uani 1 1 d G
C51 C 0.4492(3) 1.3261(2) 0.20200(14) 0.0375(16) Uani 1 1 d G
H51A H 0.4791 1.3452 0.1626 0.045 Uiso 1 1 calc R
C52 C 0.3754(3) 1.36742(16) 0.23523(19) 0.0414(18) Uani 1 1 d G
H52A H 0.3559 1.4141 0.2181 0.050 Uiso 1 1 calc R
C53 C 0.3308(3) 1.3389(2) 0.29413(18) 0.0391(17) Uani 1 1 d G
H53A H 0.2815 1.3666 0.3164 0.047 Uiso 1 1 calc R
C54 C 0.3600(3) 1.2692(2) 0.31978(13) 0.0338(16) Uani 1 1 d G
H54A H 0.3301 1.2502 0.3592 0.041 Uiso 1 1 calc R
C55 C 0.5656(5) 1.2199(3) 0.1869(3) 0.0341(16) Uani 1 1 d .
C56 C 0.5370(6) 1.2133(4) 0.1272(3) 0.0400(17) Uani 1 1 d .
C57 C 0.6038(6) 1.1537(4) 0.0964(3) 0.0439(18) Uani 1 1 d .
C58 C 0.5948(7) 1.1573(4) 0.0318(3) 0.0492(19) Uani 1 1 d .
C59 C 0.6412(8) 1.0900(5) 0.0052(3) 0.062(2) Uani 1 1 d .
C60 C 0.6533(9) 1.1011(6) -0.0619(4) 0.075(3) Uani 1 1 d .
C61 C 0.9248(3) 1.04506(16) 0.33070(18) 0.0320(15) Uani 1 1 d G
C62 C 0.9320(3) 1.0040(2) 0.28694(15) 0.0308(15) Uani 1 1 d G
C63 C 0.9798(4) 0.9349(2) 0.29330(17) 0.0436(18) Uani 1 1 d G
H63A H 0.9846 0.9074 0.2640 0.052 Uiso 1 1 calc R
C64 C 1.0204(4) 0.90698(17) 0.3434(2) 0.050(2) Uani 1 1 d G
H64A H 1.0524 0.8608 0.3477 0.060 Uiso 1 1 calc R
C65 C 1.0132(3) 0.9481(2) 0.38720(16) 0.0474(19) Uani 1 1 d G
H65A H 1.0404 0.9294 0.4207 0.057 Uiso 1 1 calc R
C66 C 0.9654(3) 1.0171(2) 0.38083(16) 0.0377(16) Uani 1 1 d G
H66A H 0.9606 1.0446 0.4101 0.045 Uiso 1 1 calc R
C67 C 0.9059(5) 1.0304(3) 0.2266(3) 0.0368(16) Uani 1 1 d .
C68 C 1.0098(5) 1.0515(4) 0.1769(3) 0.0359(16) Uani 1 1 d .
C69 C 0.9884(6) 1.0915(4) 0.1163(3) 0.0449(18) Uani 1 1 d .
C70 C 1.0911(7) 1.0946(4) 0.0646(3) 0.050(2) Uani 1 1 d .
C71 C 1.0878(7) 1.1521(5) 0.0099(4) 0.067(2) Uani 1 1 d .
C72 C 1.1699(9) 1.1423(6) -0.0468(4) 0.084(3) Uani 1 1 d .
C73 C 0.3917(3) 1.1293(2) 0.40492(14) 0.0331(16) Uani 1 1 d G
C74 C 0.4491(3) 1.1335(2) 0.4488(2) 0.0439(18) Uani 1 1 d G
H74A H 0.5244 1.1468 0.4389 0.053 Uiso 1 1 calc R
C75 C 0.3941(4) 1.1179(3) 0.50745(17) 0.059(2) Uani 1 1 d G
H75A H 0.4325 1.1207 0.5368 0.071 Uiso 1 1 calc R
C76 C 0.2815(4) 1.0980(3) 0.52223(15) 0.059(2) Uani 1 1 d G
H76A H 0.2447 1.0876 0.5615 0.070 Uiso 1 1 calc R
C77 C 0.2241(3) 1.0938(2) 0.4783(2) 0.059(2) Uani 1 1 d G
H77A H 0.1488 1.0806 0.4882 0.071 Uiso 1 1 calc R
C78 C 0.2792(3) 1.1095(2) 0.41969(19) 0.0451(18) Uani 1 1 d G
H78A H 0.2408 1.1067 0.3903 0.054 Uiso 1 1 calc R
C79 C 0.4020(3) 1.06625(19) 0.30452(18) 0.0306(15) Uani 1 1 d G
C80 C 0.3505(4) 1.08160(18) 0.25682(18) 0.0448(18) Uani 1 1 d G
H80A H 0.3498 1.1297 0.2361 0.054 Uiso 1 1 calc R
C81 C 0.3001(4) 1.0250(3) 0.24002(18) 0.056(2) Uani 1 1 d G
H81A H 0.2656 1.0353 0.2081 0.067 Uiso 1 1 calc R
C82 C 0.3012(4) 0.9531(2) 0.2709(2) 0.055(2) Uani 1 1 d G
H82A H 0.2674 0.9153 0.2597 0.065 Uiso 1 1 calc R
C83 C 0.3527(4) 0.93776(17) 0.3186(2) 0.0458(19) Uani 1 1 d G
H83A H 0.3534 0.8896 0.3393 0.055 Uiso 1 1 calc R
C84 C 0.4031(3) 0.9943(2) 0.33542(16) 0.0390(17) Uani 1 1 d G
H84A H 0.4376 0.9841 0.3673 0.047 Uiso 1 1 calc R
C85 C 0.8411(3) 1.1488(2) 0.40752(14) 0.0288(15) Uani 1 1 d G
C86 C 0.9037(3) 1.2018(2) 0.42155(19) 0.0439(18) Uani 1 1 d G
H86A H 0.9547 1.2318 0.3921 0.053 Uiso 1 1 calc R
C87 C 0.8902(4) 1.2101(2) 0.4796(2) 0.058(2) Uani 1 1 d G
H87A H 0.9321 1.2456 0.4889 0.070 Uiso 1 1 calc R
C88 C 0.8140(4) 1.1654(3) 0.52356(15) 0.055(2) Uani 1 1 d G
H88A H 0.8050 1.1709 0.5624 0.066 Uiso 1 1 calc R
C89 C 0.7514(4) 1.1123(2) 0.50954(16) 0.052(2) Uani 1 1 d G
H89A H 0.7004 1.0824 0.5390 0.062 Uiso 1 1 calc R
C90 C 0.7649(3) 1.1041(2) 0.45152(19) 0.0413(17) Uani 1 1 d G
H90A H 0.7230 1.0686 0.4421 0.050 Uiso 1 1 calc R
C91 C 0.9432(3) 1.20118(19) 0.28109(16) 0.0284(14) Uani 1 1 d G
C92 C 0.9048(3) 1.2519(2) 0.23864(18) 0.0361(16) Uani 1 1 d G
H92A H 0.8294 1.2528 0.2378 0.043 Uiso 1 1 calc R
C93 C 0.9791(4) 1.3012(2) 0.19739(16) 0.0486(19) Uani 1 1 d G
H93A H 0.9535 1.3352 0.1690 0.058 Uiso 1 1 calc R
C94 C 1.0919(4) 1.2998(2) 0.19859(18) 0.059(2) Uani 1 1 d G
H94A H 1.1416 1.3328 0.1710 0.071 Uiso 1 1 calc R
C95 C 1.1302(3) 1.2491(3) 0.2410(2) 0.052(2) Uani 1 1 d G
H95A H 1.2056 1.2482 0.2418 0.062 Uiso 1 1 calc R
C96 C 1.0559(3) 1.1998(2) 0.28229(18) 0.0453(19) Uani 1 1 d G
H96A H 1.0816 1.1659 0.3107 0.054 Uiso 1 1 calc R
F55A F 0.5843(3) 1.14975(19) 0.21331(14) 0.0378(9) Uani 1 1 d .
F55B F 0.6641(3) 1.2578(2) 0.17459(16) 0.0476(10) Uani 1 1 d .
F56B F 0.5592(3) 1.2785(2) 0.08978(16) 0.0546(11) Uani 1 1 d .
F56A F 0.4281(3) 1.1981(2) 0.13548(17) 0.0542(11) Uani 1 1 d .
F57A F 0.5651(4) 1.0872(2) 0.12676(17) 0.0611(12) Uani 1 1 d .
F57B F 0.7109(3) 1.1603(2) 0.09858(18) 0.0630(13) Uani 1 1 d .
F58B F 0.6510(4) 1.2172(3) -0.00104(18) 0.0835(16) Uani 1 1 d .
F58A F 0.4880(4) 1.1651(3) 0.02830(19) 0.0723(14) Uani 1 1 d .
F59B F 0.7397(5) 1.0748(3) 0.0173(2) 0.110(2) Uani 1 1 d .
F59A F 0.5712(5) 1.0333(3) 0.0303(2) 0.0923(18) Uani 1 1 d .
F60A F 0.5576(5) 1.1215(3) -0.0766(2) 0.0928(18) Uani 1 1 d .
F60B F 0.7277(6) 1.1487(4) -0.0903(3) 0.146(3) Uani 1 1 d .
F60C F 0.6762(5) 1.0364(4) -0.0776(2) 0.116(2) Uani 1 1 d .
F67A F 0.8410(3) 1.09157(19) 0.22433(15) 0.0386(9) Uani 1 1 d .
F67B F 0.8475(3) 0.9772(2) 0.21248(17) 0.0488(10) Uani 1 1 d .
F68A F 1.0757(3) 1.0960(2) 0.19421(17) 0.0514(11) Uani 1 1 d .
F68B F 1.0665(3) 0.9898(2) 0.16851(17) 0.0539(11) Uani 1 1 d .
F69A F 0.9615(4) 1.1619(2) 0.11999(18) 0.0633(12) Uani 1 1 d .
F69B F 0.9025(3) 1.0594(2) 0.10386(18) 0.0640(12) Uani 1 1 d .
F70A F 1.1841(3) 1.1034(3) 0.08251(18) 0.0694(13) Uani 1 1 d .
F70B F 1.0946(4) 1.0269(3) 0.0486(2) 0.0765(14) Uani 1 1 d .
F71A F 1.1097(5) 1.2186(3) 0.0209(2) 0.0926(17) Uani 1 1 d .
F71B F 0.9835(4) 1.1532(3) -0.0015(2) 0.0942(18) Uani 1 1 d .
F72A F 1.2701(5) 1.1310(3) -0.0359(2) 0.103(2) Uani 1 1 d .
F72B F 1.1367(6) 1.0864(4) -0.0672(2) 0.125(2) Uani 1 1 d .
F72C F 1.1713(5) 1.2022(3) -0.0869(2) 0.109(2) Uani 1 1 d .

loop_
_atom_site_aniso_label
_atom_site_aniso_U_11
_atom_site_aniso_U_22
_atom_site_aniso_U_33
_atom_site_aniso_U_23
_atom_site_aniso_U_13
_atom_site_aniso_U_12
Pt1 0.01823(14) 0.02177(14) 0.02864(15) -0.00252(11) -0.00535(11) -0.00120(10)
Cl1 0.0285(9) 0.0217(8) 0.0484(10) -0.0096(7) -0.0127(8) 0.0014(7)
Cl2 0.0289(9) 0.0261(9) 0.0806(14) 0.0137(9) -0.0121(9) -0.0033(7)
P1 0.0188(9) 0.0224(8) 0.0305(10) -0.0055(7) -0.0055(7) -0.0001(7)
P2 0.0199(9) 0.0227(9) 0.0327(10) -0.0047(7) -0.0076(7) -0.0008(7)
C1 0.027(4) 0.022(3) 0.035(4) -0.005(3) -0.010(3) 0.007(3)
C2 0.023(3) 0.027(3) 0.041(4) -0.002(3) -0.016(3) 0.004(3)
C3 0.047(4) 0.023(3) 0.049(5) -0.010(3) -0.016(4) 0.002(3)
C4 0.054(5) 0.031(4) 0.055(5) -0.002(4) -0.022(4) -0.011(4)
C5 0.025(4) 0.043(4) 0.044(4) 0.002(3) -0.001(3) -0.005(3)
C6 0.022(3) 0.034(4) 0.040(4) -0.007(3) -0.006(3) -0.002(3)
C7 0.025(4) 0.028(4) 0.041(4) -0.013(3) -0.011(3) 0.004(3)
C8 0.030(4) 0.034(4) 0.045(4) -0.019(3) -0.008(3) 0.005(3)
C9 0.034(4) 0.037(4) 0.045(4) -0.016(3) -0.008(3) 0.001(3)
C10 0.044(5) 0.046(4) 0.041(4) -0.017(4) -0.010(4) 0.007(4)
C11 0.052(6) 0.067(6) 0.047(5) -0.010(4) -0.009(4) 0.005(5)
C12 0.073(8) 0.120(10) 0.049(6) 0.001(6) -0.010(6) -0.005(7)
C13 0.021(3) 0.020(3) 0.039(4) -0.004(3) -0.003(3) 0.002(3)
C14 0.024(3) 0.025(3) 0.039(4) -0.007(3) -0.001(3) 0.002(3)
C15 0.037(4) 0.036(4) 0.040(4) 0.007(3) 0.005(3) 0.000(3)
C16 0.048(5) 0.023(4) 0.063(5) -0.010(4) 0.008(4) -0.011(3)
C17 0.042(4) 0.032(4) 0.054(5) -0.010(4) -0.004(4) -0.001(3)
C18 0.025(4) 0.023(3) 0.049(4) -0.008(3) -0.006(3) -0.003(3)
C19 0.028(4) 0.034(4) 0.034(4) 0.004(3) -0.003(3) -0.001(3)
C20 0.033(4) 0.057(5) 0.041(4) -0.004(4) -0.008(4) 0.002(4)
C21 0.053(5) 0.069(6) 0.046(5) -0.016(4) -0.008(4) 0.004(5)
C22 0.059(6) 0.098(8) 0.059(6) -0.029(6) -0.022(5) 0.026(5)
C23 0.058(7) 0.155(12) 0.112(10) -0.078(9) -0.017(7) 0.023(8)
C24 0.077(8) 0.149(11) 0.074(8) -0.063(8) -0.026(7) 0.049(8)
C25 0.029(4) 0.020(3) 0.036(4) -0.007(3) -0.007(3) -0.001(3)
C26 0.035(4) 0.037(4) 0.063(5) -0.013(4) -0.019(4) 0.005(3)
C27 0.043(5) 0.053(5) 0.075(6) -0.025(4) -0.034(4) 0.020(4)
C28 0.088(7) 0.047(5) 0.044(5) -0.009(4) -0.043(5) 0.027(5)
C29 0.078(6) 0.043(4) 0.030(4) -0.003(3) -0.015(4) -0.005(4)
C30 0.036(4) 0.035(4) 0.037(4) -0.012(3) -0.012(3) 0.005(3)
C31 0.027(4) 0.024(3) 0.031(4) -0.008(3) 0.000(3) -0.004(3)
C32 0.054(5) 0.034(4) 0.042(4) -0.006(3) 0.005(4) 0.017(4)
C33 0.077(6) 0.065(6) 0.065(6) -0.020(5) 0.001(5) 0.039(5)
C34 0.071(6) 0.068(6) 0.042(5) -0.017(4) 0.018(4) 0.010(5)
C35 0.045(5) 0.041(4) 0.036(4) -0.004(3) 0.010(3) -0.011(4)
C36 0.031(4) 0.029(4) 0.032(4) -0.002(3) -0.002(3) -0.005(3)
C37 0.021(3) 0.028(3) 0.036(4) -0.004(3) -0.009(3) 0.003(3)
C38 0.033(4) 0.042(4) 0.056(5) -0.022(4) -0.008(4) -0.008(3)
C39 0.042(5) 0.054(5) 0.065(5) -0.035(4) -0.009(4) -0.001(4)
C40 0.042(5) 0.042(4) 0.061(5) -0.022(4) -0.012(4) 0.013(4)
C41 0.022(4) 0.043(4) 0.079(6) -0.022(4) -0.009(4) 0.005(3)
C42 0.026(4) 0.024(4) 0.076(5) -0.017(3) -0.012(4) 0.000(3)
C43 0.025(3) 0.024(3) 0.033(4) -0.002(3) -0.011(3) -0.005(3)
C44 0.043(4) 0.041(4) 0.027(4) -0.002(3) -0.011(3) -0.003(3)
C45 0.049(5) 0.047(4) 0.033(4) -0.006(3) -0.007(4) -0.010(4)
C46 0.067(6) 0.051(5) 0.035(4) -0.002(4) -0.019(4) -0.017(4)
C47 0.065(6) 0.049(5) 0.053(5) -0.001(4) -0.037(4) 0.003(4)
C48 0.050(5) 0.035(4) 0.053(5) -0.010(3) -0.024(4) 0.006(3)
F7B 0.026(2) 0.049(2) 0.040(2) -0.0171(18) -0.0074(17) -0.0014(17)
F7A 0.038(2) 0.045(2) 0.063(3) -0.021(2) -0.012(2) 0.0245(19)
F8B 0.035(2) 0.045(2) 0.046(2) -0.0125(18) -0.0101(18) 0.0177(18)
F8A 0.054(3) 0.042(2) 0.055(3) -0.0157(19) -0.020(2) -0.008(2)
F9B 0.062(3) 0.055(3) 0.047(3) -0.012(2) -0.005(2) -0.025(2)
F9A 0.043(3) 0.081(3) 0.048(3) -0.019(2) -0.001(2) 0.023(2)
F10B 0.042(3) 0.100(4) 0.056(3) -0.012(3) -0.017(2) 0.009(2)
F10A 0.092(4) 0.061(3) 0.052(3) -0.026(2) -0.014(3) -0.007(3)
F11B 0.103(4) 0.062(3) 0.088(4) -0.001(3) -0.027(3) 0.000(3)
F11A 0.050(3) 0.113(4) 0.056(3) 0.001(3) -0.004(2) -0.004(3)
F12A 0.162(6) 0.149(6) 0.052(4) -0.042(4) -0.018(4) 0.030(5)
F12B 0.083(4) 0.172(6) 0.064(4) -0.010(4) -0.032(3) -0.014(4)
F12C 0.125(5) 0.155(6) 0.058(4) 0.028(4) -0.021(4) -0.035(4)
F19B 0.039(2) 0.051(2) 0.035(2) -0.0049(18) -0.0067(18) -0.0155(19)
F19A 0.044(2) 0.060(3) 0.038(2) 0.002(2) -0.013(2) 0.013(2)
F20B 0.047(3) 0.112(4) 0.060(3) -0.035(3) -0.021(2) 0.031(3)
F20A 0.076(3) 0.078(3) 0.059(3) -0.010(3) 0.030(3) -0.020(3)
F21B 0.124(5) 0.075(4) 0.079(4) -0.033(3) 0.010(3) -0.029(3)
F21A 0.048(3) 0.181(6) 0.083(4) -0.072(4) -0.031(3) 0.030(3)
F22A 0.155(6) 0.094(4) 0.057(3) 0.002(3) 0.017(3) 0.038(4)
F22B 0.048(3) 0.155(5) 0.086(4) -0.064(4) -0.013(3) 0.022(3)
F23A 0.059(4) 0.312(11) 0.231(8) -0.221(8) -0.021(5) 0.009(5)
F23B 0.221(9) 0.079(5) 0.138(6) -0.032(4) 0.011(6) 0.004(5)
F24A 0.263(11) 0.281(11) 0.083(5) -0.065(6) -0.062(6) 0.180(9)
F24B 0.076(4) 0.197(7) 0.091(4) -0.065(4) -0.005(4) 0.031(4)
F24C 0.130(6) 0.254(10) 0.194(8) -0.173(8) 0.000(5) 0.002(6)
Pt2 0.02406(14) 0.01900(13) 0.02714(15) -0.00523(10) -0.00648(11) 0.00180(10)
Cl3 0.0380(10) 0.0236(8) 0.0507(11) -0.0134(7) -0.0135(8) 0.0049(7)
Cl4 0.0318(9) 0.0203(8) 0.0649(12) -0.0099(8) -0.0117(8) -0.0003(7)
P3 0.0237(9) 0.0238(9) 0.0316(10) -0.0033(7) -0.0049(8) 0.0024(7)
P4 0.0271(9) 0.0206(8) 0.0324(10) -0.0034(7) -0.0104(8) -0.0001(7)
C49 0.017(3) 0.026(3) 0.040(4) -0.007(3) -0.005(3) 0.001(3)
C50 0.027(4) 0.028(4) 0.040(4) -0.007(3) -0.012(3) 0.001(3)
C51 0.035(4) 0.034(4) 0.039(4) 0.004(3) -0.010(3) 0.001(3)
C52 0.037(4) 0.022(4) 0.068(5) -0.009(3) -0.018(4) 0.005(3)
C53 0.028(4) 0.038(4) 0.053(5) -0.017(4) -0.009(3) 0.015(3)
C54 0.026(4) 0.031(4) 0.041(4) -0.005(3) -0.001(3) 0.006(3)
C55 0.031(4) 0.034(4) 0.035(4) -0.003(3) -0.006(3) 0.007(3)
C56 0.038(4) 0.048(4) 0.032(4) -0.002(3) -0.007(3) 0.006(3)
C57 0.044(5) 0.041(4) 0.044(5) -0.004(4) -0.008(4) 0.000(4)
C58 0.054(5) 0.059(5) 0.032(4) -0.004(4) -0.008(4) 0.007(4)
C59 0.070(6) 0.084(7) 0.040(5) -0.023(5) -0.017(5) 0.008(5)
C60 0.078(7) 0.095(8) 0.059(7) -0.033(6) -0.014(6) 0.012(6)
C61 0.025(4) 0.027(3) 0.043(4) 0.000(3) -0.011(3) -0.001(3)
C62 0.026(4) 0.026(3) 0.035(4) 0.002(3) -0.002(3) -0.004(3)
C63 0.045(4) 0.029(4) 0.051(5) -0.011(3) 0.004(4) 0.005(3)
C64 0.040(4) 0.031(4) 0.066(5) 0.007(4) -0.003(4) 0.022(3)
C65 0.043(5) 0.049(5) 0.042(4) 0.008(4) -0.007(4) 0.015(4)
C66 0.034(4) 0.033(4) 0.044(4) -0.003(3) -0.008(3) 0.010(3)
C67 0.028(4) 0.035(4) 0.049(4) -0.017(3) -0.004(3) 0.007(3)
C68 0.030(4) 0.040(4) 0.043(4) -0.016(3) -0.012(3) 0.007(3)
C69 0.044(5) 0.050(5) 0.043(5) -0.013(4) -0.010(4) 0.008(4)
C70 0.056(5) 0.056(5) 0.035(4) -0.010(4) -0.006(4) 0.008(4)
C71 0.061(6) 0.084(7) 0.052(6) 0.001(5) -0.013(5) -0.010(5)
C72 0.087(8) 0.109(9) 0.043(6) 0.008(6) -0.006(6) -0.026(7)
C73 0.024(4) 0.030(4) 0.039(4) -0.004(3) 0.004(3) 0.000(3)
C74 0.035(4) 0.050(5) 0.043(5) -0.004(4) -0.007(4) 0.006(3)
C75 0.064(6) 0.068(6) 0.041(5) -0.009(4) -0.003(4) 0.025(5)
C76 0.076(6) 0.048(5) 0.039(5) -0.007(4) 0.016(4) 0.006(4)
C77 0.056(5) 0.045(5) 0.060(6) -0.009(4) 0.023(5) -0.009(4)
C78 0.036(4) 0.044(4) 0.050(5) -0.006(4) 0.000(4) -0.006(3)
C79 0.019(3) 0.031(4) 0.041(4) -0.010(3) -0.003(3) -0.001(3)
C80 0.035(4) 0.046(4) 0.057(5) -0.009(4) -0.019(4) 0.001(3)
C81 0.049(5) 0.058(5) 0.072(6) -0.013(4) -0.035(4) -0.003(4)
C82 0.045(5) 0.044(5) 0.081(6) -0.032(4) -0.009(4) -0.007(4)
C83 0.034(4) 0.033(4) 0.067(5) -0.002(4) -0.009(4) -0.006(3)
C84 0.030(4) 0.034(4) 0.050(5) -0.002(3) -0.006(3) -0.002(3)
C85 0.034(4) 0.021(3) 0.034(4) -0.005(3) -0.013(3) 0.006(3)
C86 0.054(5) 0.032(4) 0.051(5) -0.006(3) -0.025(4) -0.005(3)
C87 0.085(7) 0.045(5) 0.062(6) -0.026(4) -0.041(5) 0.000(4)
C88 0.079(6) 0.057(5) 0.047(5) -0.026(4) -0.039(5) 0.033(5)
C89 0.068(6) 0.047(5) 0.043(5) -0.008(4) -0.017(4) 0.011(4)
C90 0.049(5) 0.040(4) 0.037(4) -0.004(3) -0.016(4) -0.005(3)
C91 0.035(4) 0.017(3) 0.035(4) -0.005(3) -0.010(3) -0.002(3)
C92 0.038(4) 0.035(4) 0.037(4) -0.006(3) -0.011(3) -0.003(3)
C93 0.067(6) 0.031(4) 0.042(5) 0.002(3) -0.006(4) -0.007(4)
C94 0.056(6) 0.053(5) 0.059(5) -0.005(4) 0.005(4) -0.024(4)
C95 0.037(4) 0.050(5) 0.068(6) -0.014(4) -0.005(4) -0.013(4)
C96 0.027(4) 0.042(4) 0.067(5) -0.005(4) -0.015(4) -0.005(3)
F55A 0.038(2) 0.044(2) 0.030(2) -0.0053(17) -0.0061(17) 0.0173(18)
F55B 0.034(2) 0.062(3) 0.048(3) -0.014(2) -0.0076(19) -0.003(2)
F56B 0.069(3) 0.050(3) 0.042(2) 0.003(2) -0.016(2) 0.014(2)
F56A 0.036(2) 0.081(3) 0.053(3) -0.023(2) -0.017(2) 0.007(2)
F57A 0.092(4) 0.051(3) 0.040(3) -0.005(2) -0.016(2) 0.002(2)
F57B 0.043(3) 0.098(4) 0.060(3) -0.038(3) -0.018(2) 0.022(2)
F58B 0.125(5) 0.075(3) 0.037(3) -0.001(2) 0.006(3) -0.024(3)
F58A 0.064(3) 0.106(4) 0.059(3) -0.030(3) -0.032(3) 0.028(3)
F59B 0.091(4) 0.173(6) 0.110(5) -0.094(4) -0.062(4) 0.078(4)
F59A 0.153(6) 0.068(4) 0.060(3) -0.017(3) -0.029(3) -0.009(4)
F60A 0.122(5) 0.116(5) 0.051(3) -0.027(3) -0.035(3) 0.037(4)
F60B 0.147(6) 0.203(8) 0.068(4) -0.041(4) 0.040(4) -0.066(6)
F60C 0.143(6) 0.143(5) 0.088(4) -0.071(4) -0.046(4) 0.070(5)
F67A 0.035(2) 0.044(2) 0.038(2) -0.0130(18) -0.0081(18) 0.0121(18)
F67B 0.045(2) 0.045(2) 0.061(3) -0.026(2) -0.007(2) -0.006(2)
F68A 0.042(2) 0.062(3) 0.051(3) -0.012(2) -0.010(2) -0.009(2)
F68B 0.047(3) 0.053(3) 0.053(3) -0.009(2) 0.004(2) 0.021(2)
F69A 0.082(3) 0.049(3) 0.055(3) -0.009(2) -0.008(2) 0.021(2)
F69B 0.048(3) 0.090(3) 0.057(3) -0.014(2) -0.018(2) -0.008(2)
F70A 0.042(3) 0.110(4) 0.052(3) -0.006(3) -0.010(2) -0.002(3)
F70B 0.084(4) 0.069(3) 0.071(3) -0.025(3) 0.005(3) 0.015(3)
F71A 0.131(5) 0.056(3) 0.086(4) -0.010(3) -0.016(3) -0.010(3)
F71B 0.072(4) 0.124(5) 0.078(4) 0.023(3) -0.034(3) -0.008(3)
F72A 0.068(4) 0.159(6) 0.065(4) 0.000(3) 0.005(3) 0.002(4)
F72B 0.170(7) 0.136(6) 0.071(4) -0.047(4) -0.005(4) -0.039(5)
F72C 0.111(5) 0.141(5) 0.058(3) 0.026(4) -0.019(3) -0.036(4)

loop_
_atom_type_symbol
_atom_type_description
_atom_type_scat_dispersion_real
_atom_type_scat_dispersion_imag
_atom_type_scat_source
C C 0.0033 0.0016 'International Tables Vol C Tables 4.2.6.8 and 6.1.1.4'
H H 0.0000 0.0000 'International Tables Vol C Tables 4.2.6.8 and 6.1.1.4'
F F 0.0171 0.0103 'International Tables Vol C Tables 4.2.6.8 and 6.1.1.4'
P P 0.1023 0.0942 'International Tables Vol C Tables 4.2.6.8 and 6.1.1.4'
Cl Cl 0.1484 0.1585 'International Tables Vol C Tables 4.2.6.8 and 6.1.1.4'
Pt Pt -1.7033 8.3905 'International Tables Vol C Tables 4.2.6.8 and 6.1.1.4'

loop_
_geom_angle_atom_site_label_1
_geom_angle_atom_site_label_2
_geom_angle_atom_site_label_3
_geom_angle
Cl2 Pt1 Cl1 170.24(6)
Cl2 Pt1 P1 91.04(6)
Cl1 Pt1 P1 87.93(5)
Cl2 Pt1 P2 91.78(6)
Cl1 Pt1 P2 89.55(5)
P1 Pt1 P2 176.80(6)
C25 P1 C31 106.63(19)
C25 P1 C1 101.54(19)
C31 P1 C1 103.36(19)
C25 P1 Pt1 118.38(15)
C31 P1 Pt1 106.88(15)
C1 P1 Pt1 118.60(14)
C37 P2 C43 106.4(2)
C37 P2 C13 100.72(19)
C43 P2 C13 103.29(19)
C37 P2 Pt1 121.08(14)
C43 P2 Pt1 108.82(15)
C13 P2 Pt1 114.78(14)
C2 C1 C6 120.0
C2 C1 P1 124.7(2)
C6 C1 P1 115.3(2)
C1 C2 C3 120.0
C1 C2 C7 126.7(3)
C3 C2 C7 113.2(3)
C4 C3 C2 120.0
C5 C4 C3 120.0
C6 C5 C4 120.0
C5 C6 C1 120.0
F7B C7 F7A 106.3(5)
F7B C7 C2 112.6(4)
F7A C7 C2 109.6(5)
F7B C7 C8 106.6(5)
F7A C7 C8 106.7(5)
C2 C7 C8 114.7(5)
F8B C8 F8A 106.9(5)
F8B C8 C9 107.7(5)
F8A C8 C9 107.3(5)
F8B C8 C7 108.4(5)
F8A C8 C7 108.5(5)
C9 C8 C7 117.5(5)
F9A C9 F9B 107.7(5)
F9A C9 C8 109.3(5)
F9B C9 C8 108.5(5)
F9A C9 C10 107.9(5)
F9B C9 C10 107.8(5)
C8 C9 C10 115.4(5)
F10B C10 F10A 107.5(6)
F10B C10 C11 108.2(6)
F10A C10 C11 108.4(6)
F10B C10 C9 109.4(5)
F10A C10 C9 107.7(5)
C11 C10 C9 115.4(6)
F11A C11 F11B 108.8(7)
F11A C11 C12 108.6(7)
F11B C11 C12 107.6(7)
F11A C11 C10 108.8(6)
F11B C11 C10 107.7(6)
C12 C11 C10 115.2(7)
F12B C12 F12C 108.2(9)
F12B C12 F12A 108.4(10)
F12C C12 F12A 106.6(9)
F12B C12 C11 112.5(8)
F12C C12 C11 110.1(9)
F12A C12 C11 110.8(8)
C14 C13 C18 120.0
C14 C13 P2 125.0(2)
C18 C13 P2 114.9(2)
C15 C14 C13 120.0
C15 C14 C19 113.7(3)
C13 C14 C19 126.1(3)
C14 C15 C16 120.0
C15 C16 C17 120.0
C18 C17 C16 120.0
C17 C18 C13 120.0
F19A C19 F19B 107.2(5)
F19A C19 C14 110.0(5)
F19B C19 C14 113.2(5)
F19A C19 C20 107.1(5)
F19B C19 C20 105.5(5)
C14 C19 C20 113.5(5)
F20B C20 F20A 107.9(6)
F20B C20 C21 108.2(6)
F20A C20 C21 107.2(6)
F20B C20 C19 107.8(5)
F20A C20 C19 107.8(6)
C21 C20 C19 117.5(6)
F21A C21 F21B 106.9(7)
F21A C21 C20 109.7(7)
F21B C21 C20 108.9(6)
F21A C21 C22 108.2(6)
F21B C21 C22 107.3(7)
C20 C21 C22 115.6(7)
F22B C22 F22A 106.5(8)
F22B C22 C23 109.2(8)
F22A C22 C23 105.3(8)
F22B C22 C21 109.4(7)
F22A C22 C21 106.9(7)
C23 C22 C21 118.8(9)
F23A C23 F23B 109.7(12)
F23A C23 C22 108.1(9)
F23B C23 C22 107.0(10)
F23A C23 C24 107.8(10)
F23B C23 C24 108.5(9)
C22 C23 C24 115.8(11)
F24B C24 F24A 112.0(13)
F24B C24 F24C 107.7(9)
F24A C24 F24C 108.0(10)
F24B C24 C23 111.6(9)
F24A C24 C23 111.0(10)
F24C C24 C23 106.4(11)
C26 C25 C30 120.0
C26 C25 P1 118.6(2)
C30 C25 P1 121.4(2)
C27 C26 C25 120.0
C26 C27 C28 120.0
C29 C28 C27 120.0
C30 C29 C28 120.0
C29 C30 C25 120.0
C32 C31 C36 120.0
C32 C31 P1 123.6(2)
C36 C31 P1 116.1(2)
C31 C32 C33 120.0
C32 C33 C34 120.0
C35 C34 C33 120.0
C34 C35 C36 120.0
C35 C36 C31 120.0
C38 C37 C42 120.0
C38 C37 P2 123.3(2)
C42 C37 P2 116.7(2)
C37 C38 C39 120.0
C40 C39 C38 120.0
C39 C40 C41 120.0
C42 C41 C40 120.0
C41 C42 C37 120.0
C44 C43 C48 120.0
C44 C43 P2 116.4(2)
C48 C43 P2 123.3(2)
C43 C44 C45 120.0
C44 C45 C46 120.0
C47 C46 C45 120.0
C48 C47 C46 120.0
C47 C48 C43 120.0
Cl4 Pt2 P4 90.36(6)
Cl4 Pt2 P3 92.05(6)
P4 Pt2 P3 175.93(6)
Cl4 Pt2 Cl3 174.53(6)
P4 Pt2 Cl3 88.69(6)
P3 Pt2 Cl3 88.60(6)
C79 P3 C73 100.6(2)
C79 P3 C49 105.78(19)
C73 P3 C49 106.80(19)
C79 P3 Pt2 121.08(15)
C73 P3 Pt2 109.70(16)
C49 P3 Pt2 111.60(14)
C91 P4 C85 108.6(2)
C91 P4 C61 102.3(2)
C85 P4 C61 103.88(19)
C91 P4 Pt2 119.66(15)
C85 P4 Pt2 102.64(15)
C61 P4 Pt2 118.49(14)
C50 C49 C54 120.0
C50 C49 P3 125.2(2)
C54 C49 P3 114.7(2)
C49 C50 C51 120.0
C49 C50 C55 125.9(3)
C51 C50 C55 114.0(3)
C52 C51 C50 120.0
C51 C52 C53 120.0
C52 C53 C54 120.0
C53 C54 C49 120.0
F55B C55 F55A 106.9(5)
F55B C55 C50 109.7(5)
F55A C55 C50 111.0(5)
F55B C55 C56 107.3(5)
F55A C55 C56 105.6(5)
C50 C55 C56 116.0(5)
F56A C56 F56B 108.0(5)
F56A C56 C55 109.3(5)
F56B C56 C55 108.8(5)
F56A C56 C57 108.6(6)
F56B C56 C57 107.2(5)
C55 C56 C57 114.7(5)
F57B C57 F57A 108.6(6)
F57B C57 C58 109.1(6)
F57A C57 C58 107.2(6)
F57B C57 C56 108.4(6)
F57A C57 C56 108.1(6)
C58 C57 C56 115.2(6)
F58B C58 F58A 107.7(6)
F58B C58 C57 108.1(6)
F58A C58 C57 108.7(6)
F58B C58 C59 107.8(7)
F58A C58 C59 109.0(7)
C57 C58 C59 115.3(6)
F59B C59 F59A 109.5(8)
F59B C59 C60 108.2(8)
F59A C59 C60 108.1(7)
F59B C59 C58 109.0(7)
F59A C59 C58 107.5(7)
C60 C59 C58 114.4(7)
F60B C60 F60A 108.5(10)
F60B C60 F60C 110.3(9)
F60A C60 F60C 106.4(8)
F60B C60 C59 113.0(9)
F60A C60 C59 110.4(8)
F60C C60 C59 108.1(8)
C62 C61 C66 120.0
C62 C61 P4 124.8(2)
C66 C61 P4 114.7(2)
C63 C62 C61 120.0
C63 C62 C67 113.2(3)
C61 C62 C67 126.3(3)
C62 C63 C64 120.0
C65 C64 C63 120.0
C66 C65 C64 120.0
C65 C66 C61 120.0
F67B C67 F67A 106.3(5)
F67B C67 C62 110.1(5)
F67A C67 C62 112.5(5)
F67B C67 C68 107.8(5)
F67A C67 C68 105.6(5)
C62 C67 C68 114.1(5)
F68A C68 F68B 108.1(5)
F68A C68 C67 108.2(5)
F68B C68 C67 108.9(5)
F68A C68 C69 107.5(5)
F68B C68 C69 107.5(5)
C67 C68 C69 116.4(5)
F69B C69 F69A 108.1(6)
F69B C69 C70 109.3(6)
F69A C69 C70 107.0(6)
F69B C69 C68 110.0(6)
F69A C69 C68 108.1(5)
C70 C69 C68 114.0(6)
F70A C70 F70B 107.5(6)
F70A C70 C71 109.5(7)
F70B C70 C71 107.0(6)
F70A C70 C69 110.4(6)
F70B C70 C69 106.2(6)
C71 C70 C69 115.8(7)
F71A C71 F71B 108.1(8)
F71A C71 C70 107.9(7)
F71B C71 C70 109.5(7)
F71A C71 C72 107.7(8)
F71B C71 C72 107.1(7)
C70 C71 C72 116.3(8)
F72C C72 F72A 109.8(8)
F72C C72 F72B 107.8(8)
F72A C72 F72B 110.6(10)
F72C C72 C71 108.9(9)
F72A C72 C71 109.4(8)
F72B C72 C71 110.3(8)
C74 C73 C78 120.0
C74 C73 P3 118.5(3)
C78 C73 P3 121.0(3)
C73 C74 C75 120.0
C76 C75 C74 120.0
C75 C76 C77 120.0
C78 C77 C76 120.0
C77 C78 C73 120.0
C80 C79 C84 120.0
C80 C79 P3 122.6(2)
C84 C79 P3 117.4(2)
C81 C80 C79 120.0
C80 C81 C82 120.0
C83 C82 C81 120.0
C82 C83 C84 120.0
C83 C84 C79 120.0
C86 C85 C90 120.0
C86 C85 P4 125.0(2)
C90 C85 P4 115.0(2)
C85 C86 C87 120.0
C88 C87 C86 120.0
C87 C88 C89 120.0
C90 C89 C88 120.0
C89 C90 C85 120.0
C92 C91 C96 120.0
C92 C91 P4 119.9(2)
C96 C91 P4 120.0(2)
C93 C92 C91 120.0
C92 C93 C94 120.0
C95 C94 C93 120.0
C94 C95 C96 120.0
C95 C96 C91 120.0

loop_
_geom_bond_atom_site_label_1
_geom_bond_atom_site_label_2
_geom_bond_distance
Pt1 Cl2 2.3017(16)
Pt1 Cl1 2.3106(15)
Pt1 P1 2.3175(16)
Pt1 P2 2.3231(16)
P1 C25 1.826(3)
P1 C31 1.835(3)
P1 C1 1.900(3)
P2 C37 1.837(3)
P2 C43 1.840(3)
P2 C13 1.893(3)
C1 C2 1.3900
C1 C6 1.3900
C2 C3 1.3900
C2 C7 1.522(7)
C3 C4 1.3900
C4 C5 1.3900
C5 C6 1.3900
C7 F7B 1.359(6)
C7 F7A 1.367(6)
C7 C8 1.550(8)
C8 F8B 1.342(6)
C8 F8A 1.357(7)
C8 C9 1.544(9)
C9 F9A 1.344(7)
C9 F9B 1.345(7)
C9 C10 1.552(9)
C10 F10B 1.337(7)
C10 F10A 1.351(7)
C10 C11 1.543(10)
C11 F11A 1.333(8)
C11 F11B 1.343(9)
C11 C12 1.525(12)
C12 F12B 1.304(10)
C12 F12C 1.310(10)
C12 F12A 1.332(11)
C13 C14 1.3900
C13 C18 1.3900
C14 C15 1.3900
C14 C19 1.517(7)
C15 C16 1.3900
C16 C17 1.3900
C17 C18 1.3900
C19 F19A 1.355(6)
C19 F19B 1.363(7)
C19 C20 1.563(9)
C20 F20B 1.336(7)
C20 F20A 1.351(8)
C20 C21 1.519(10)
C21 F21A 1.334(8)
C21 F21B 1.340(9)
C21 C22 1.555(11)
C22 F22B 1.336(9)
C22 F22A 1.384(10)
C22 C23 1.469(13)
C23 F23A 1.326(11)
C23 F23B 1.331(13)
C23 C24 1.575(14)
C24 F24B 1.235(11)
C24 F24A 1.268(12)
C24 F24C 1.327(12)
C25 C26 1.3900
C25 C30 1.3900
C26 C27 1.3900
C27 C28 1.3900
C28 C29 1.3900
C29 C30 1.3900
C31 C32 1.3900
C31 C36 1.3900
C32 C33 1.3900
C33 C34 1.3900
C34 C35 1.3900
C35 C36 1.3900
C37 C38 1.3900
C37 C42 1.3900
C38 C39 1.3900
C39 C40 1.3900
C40 C41 1.3900
C41 C42 1.3900
C43 C44 1.3900
C43 C48 1.3900
C44 C45 1.3900
C45 C46 1.3900
C46 C47 1.3900
C47 C48 1.3900
Pt2 Cl4 2.2969(15)
Pt2 P4 2.3053(17)
Pt2 P3 2.3201(17)
Pt2 Cl3 2.3208(15)
P3 C79 1.836(3)
P3 C73 1.842(4)
P3 C49 1.877(3)
P4 C91 1.829(3)
P4 C85 1.832(3)
P4 C61 1.886(3)
C49 C50 1.3900
C49 C54 1.3900
C50 C51 1.3900
C50 C55 1.524(7)
C51 C52 1.3900
C52 C53 1.3900
C53 C54 1.3900
C55 F55B 1.359(7)
C55 F55A 1.365(6)
C55 C56 1.559(9)
C56 F56A 1.337(7)
C56 F56B 1.345(7)
C56 C57 1.564(9)
C57 F57B 1.335(7)
C57 F57A 1.339(7)
C57 C58 1.549(9)
C58 F58B 1.335(8)
C58 F58A 1.335(8)
C58 C59 1.549(10)
C59 F59B 1.313(9)
C59 F59A 1.331(9)
C59 C60 1.541(11)
C60 F60B 1.268(11)
C60 F60A 1.322(10)
C60 F60C 1.329(10)
C61 C62 1.3900
C61 C66 1.3900
C62 C63 1.3900
C62 C67 1.518(7)
C63 C64 1.3900
C64 C65 1.3900
C65 C66 1.3900
C67 F67B 1.363(7)
C67 F67A 1.370(6)
C67 C68 1.542(9)
C68 F68A 1.343(7)
C68 F68B 1.352(7)
C68 C69 1.556(9)
C69 F69B 1.333(8)
C69 F69A 1.353(7)
C69 C70 1.556(10)
C70 F70A 1.323(8)
C70 F70B 1.378(8)
C70 C71 1.516(10)
C71 F71A 1.352(9)
C71 F71B 1.362(9)
C71 C72 1.541(12)
C72 F72C 1.311(10)
C72 F72A 1.314(11)
C72 F72B 1.329(11)
C73 C74 1.3900
C73 C78 1.3900
C74 C75 1.3900
C75 C76 1.3900
C76 C77 1.3900
C77 C78 1.3900
C79 C80 1.3900
C79 C84 1.3900
C80 C81 1.3900
C81 C82 1.3900
C82 C83 1.3900
C83 C84 1.3900
C85 C86 1.3900
C85 C90 1.3900
C86 C87 1.3900
C87 C88 1.3900
C88 C89 1.3900
C89 C90 1.3900
C91 C92 1.3900
C91 C96 1.3900
C92 C93 1.3900
C93 C94 1.3900
C94 C95 1.3900
C95 C96 1.3900
